data_4326748
loop_
_publ_author_name
'Ting Zhu'
'Truman C. Wambach'
'Michael D. Fryzuk'

_publ_contact_author_email fryzuk@chem.ubc.ca
_publ_contact_author_name 'Michael D. Fryzuk'
_publ_section_title
;
 New Cyclopentenyl-Linked [NPN] Ligands and Their Coordination Chemistry
 with Zirconium: Synthesis of a Dinuclear Side-On-Bound Dinitrogen Complex
;
_journal_name_full 'Inorganic Chemistry'
_journal_page_first 11212
_journal_page_last 11221
_journal_paper_doi 10.1021/ic201762r
_journal_volume 50
_journal_year 2011
_chemical_formula_moiety C32H35N2P1Zr1
_chemical_formula_sum 'C32 H35 I2 N2 P Zr'
_chemical_formula_weight 823.61
_chemical_name_systematic
;
 ?
;
_space_group_IT_number 14
_symmetry_cell_setting monoclinic
_symmetry_space_group_name_Hall '-P 2ybc'
_symmetry_space_group_name_H-M 'P 1 21/c 1'
_atom_sites_solution_hydrogens geom
_atom_sites_solution_primary direct
_atom_sites_solution_secondary difmap
_audit_creation_method SHELXL-97
_cell_angle_alpha 90.000(5)
_cell_angle_beta 91.090(5)
_cell_angle_gamma 90.000(5)
_cell_formula_units_Z 4
_cell_length_a 19.192(5)
_cell_length_b 7.563(5)
_cell_length_c 22.219(5)
_cell_measurement_temperature 173(2)
_cell_measurement_theta_max 50.137
_cell_measurement_theta_min 5.669
_cell_volume 3224(2)
_computing_structure_refinement 'SHELXL-97 (Sheldrick, 1997)'
_diffrn_ambient_temperature 173(2)
_diffrn_measured_fraction_theta_full 0.999
_diffrn_measured_fraction_theta_max 0.999
_diffrn_measurement_device_type 'Bruker X8 APEX II'
_diffrn_measurement_method 'area detector'
_diffrn_radiation_monochromator graphite
_diffrn_radiation_source 'fine-focus sealed tube'
_diffrn_radiation_type MoK\a
_diffrn_radiation_wavelength 0.71073
_diffrn_reflns_av_R_equivalents 0.0233
_diffrn_reflns_av_sigmaI/netI 0.0138
_diffrn_reflns_limit_h_max 22
_diffrn_reflns_limit_h_min -22
_diffrn_reflns_limit_k_max 9
_diffrn_reflns_limit_k_min -9
_diffrn_reflns_limit_l_max 26
_diffrn_reflns_limit_l_min -26
_diffrn_reflns_number 37845
_diffrn_reflns_theta_full 25.07
_diffrn_reflns_theta_max 25.07
_diffrn_reflns_theta_min 1.83
_exptl_absorpt_coefficient_mu 2.328
_exptl_absorpt_correction_T_max 0.7452
_exptl_absorpt_correction_T_min 0.6152
_exptl_absorpt_correction_type multi-scan
_exptl_crystal_colour red
_exptl_crystal_density_diffrn 1.697
_exptl_crystal_description tablet
_exptl_crystal_F_000 1608
_exptl_crystal_size_max 0.35
_exptl_crystal_size_mid 0.24
_exptl_crystal_size_min 0.20
_refine_diff_density_max 0.979
_refine_diff_density_min -0.348
_refine_diff_density_rms 0.068
_refine_ls_extinction_method none
_refine_ls_goodness_of_fit_ref 1.127
_refine_ls_hydrogen_treatment constr
_refine_ls_matrix_type full
_refine_ls_number_parameters 347
_refine_ls_number_reflns 5702
_refine_ls_number_restraints 0
_refine_ls_restrained_S_all 1.127
_refine_ls_R_factor_all 0.0214
_refine_ls_R_factor_gt 0.0193
_refine_ls_shift/su_max 0.004
_refine_ls_shift/su_mean 0.000
_refine_ls_structure_factor_coef Fsqd
_refine_ls_weighting_details 'calc w=1/[\s^2^(Fo^2^)+(0.0211P)^2^+4.3086P] where P=(Fo^2^+2Fc^2^)/3'
_refine_ls_weighting_scheme calc
_refine_ls_wR_factor_gt 0.0486
_refine_ls_wR_factor_ref 0.0499
_reflns_number_gt 5352
_reflns_number_total 5702
_reflns_threshold_expression >2sigma(I)
_cod_data_source_file ic201762r_si_002_1.cif
_cod_data_source_block mo_mf807_0m
_cod_database_code 4326748

loop_
_symmetry_equiv_pos_as_xyz
'x, y, z'
'-x, y+1/2, -z+1/2'
'-x, -y, -z'
'x, -y-1/2, z-1/2'

loop_
_atom_site_label
_atom_site_type_symbol
_atom_site_fract_x
_atom_site_fract_y
_atom_site_fract_z
_atom_site_U_iso_or_equiv
_atom_site_adp_type
_atom_site_occupancy
_atom_site_symmetry_multiplicity
_atom_site_calc_flag
_atom_site_refinement_flags
I1 I 0.752758(8) -0.28140(2) 0.904266(8) 0.02303(5) Uani 1 1 d .
I2 I 0.820714(9) -0.00036(3) 0.749735(7) 0.02883(6) Uani 1 1 d .
Zr1 Zr 0.773501(11) 0.06504(3) 0.865937(9) 0.01317(6) Uani 1 1 d .
P1 P 0.73025(3) 0.15483(8) 0.97937(3) 0.01348(12) Uani 1 1 d .
N2 N 0.85669(9) 0.1921(3) 0.90903(8) 0.0144(4) Uani 1 1 d .
N1 N 0.67762(9) 0.1918(3) 0.85558(8) 0.0140(4) Uani 1 1 d .
C2 C 0.65899(11) 0.2928(3) 0.95804(10) 0.0151(5) Uani 1 1 d .
C7 C 0.58789(12) 0.0383(3) 0.79552(11) 0.0186(5) Uani 1 1 d .
C11 C 0.65743(13) 0.2706(3) 0.74869(11) 0.0194(5) Uani 1 1 d .
C20 C 0.85505(11) 0.2921(3) 0.96258(10) 0.0147(5) Uani 1 1 d .
C6 C 0.64061(11) 0.1674(3) 0.79867(10) 0.0151(5) Uani 1 1 d .
C25 C 0.92517(11) 0.1733(3) 0.88271(10) 0.0176(5) Uani 1 1 d .
C1 C 0.64360(11) 0.2943(3) 0.89860(10) 0.0154(5) Uani 1 1 d .
C18 C 0.62101(15) -0.1614(4) 1.09322(12) 0.0304(6) Uani 1 1 d .
H18 H 0.5740 -0.1963 1.0987 0.037 Uiso 1 1 calc R
C19 C 0.63672(13) -0.0375(3) 1.04910(12) 0.0236(5) Uani 1 1 d .
H19 H 0.6007 0.0115 1.0244 0.028 Uiso 1 1 calc R
C14 C 0.70592(13) 0.0138(3) 1.04155(10) 0.0172(5) Uani 1 1 d .
C21 C 0.80230(12) 0.2877(3) 1.00204(10) 0.0156(5) Uani 1 1 d .
C26 C 0.96739(13) 0.0324(3) 0.90142(12) 0.0244(6) Uani 1 1 d .
C24 C 0.91035(12) 0.4235(3) 0.98123(11) 0.0199(5) Uani 1 1 d .
H24A H 0.9098 0.5277 0.9543 0.024 Uiso 1 1 calc R
H24B H 0.9572 0.3690 0.9809 0.024 Uiso 1 1 calc R
C9 C 0.57306(13) 0.1035(4) 0.68967(11) 0.0238(5) Uani 1 1 d .
H9 H 0.5511 0.0790 0.6519 0.029 Uiso 1 1 calc R
C13 C 0.70955(14) 0.4193(4) 0.75208(11) 0.0257(6) Uani 1 1 d .
H13A H 0.7447 0.4023 0.7212 0.038 Uiso 1 1 calc R
H13B H 0.7323 0.4200 0.7920 0.038 Uiso 1 1 calc R
H13C H 0.6856 0.5321 0.7453 0.038 Uiso 1 1 calc R
C4 C 0.56102(13) 0.4855(4) 0.94446(12) 0.0250(6) Uani 1 1 d .
H4A H 0.5159 0.4285 0.9534 0.030 Uiso 1 1 calc R
H4B H 0.5545 0.6154 0.9450 0.030 Uiso 1 1 calc R
C15 C 0.75839(14) -0.0599(3) 1.07761(11) 0.0219(5) Uani 1 1 d .
H15 H 0.8055 -0.0258 1.0723 0.026 Uiso 1 1 calc R
C5 C 0.58684(12) 0.4254(3) 0.88266(11) 0.0193(5) Uani 1 1 d .
H5A H 0.5489 0.3686 0.8588 0.023 Uiso 1 1 calc R
H5B H 0.6055 0.5262 0.8596 0.023 Uiso 1 1 calc R
C17 C 0.67332(16) -0.2338(4) 1.12907(12) 0.0312(6) Uani 1 1 d .
H17 H 0.6622 -0.3183 1.1590 0.037 Uiso 1 1 calc R
C8 C 0.55434(13) 0.0077(3) 0.74017(12) 0.0223(5) Uani 1 1 d .
H8 H 0.5186 -0.0789 0.7371 0.027 Uiso 1 1 calc R
C12 C 0.56690(13) -0.0624(3) 0.85079(12) 0.0229(5) Uani 1 1 d .
H12A H 0.5291 -0.1444 0.8402 0.034 Uiso 1 1 calc R
H12B H 0.5510 0.0208 0.8814 0.034 Uiso 1 1 calc R
H12C H 0.6070 -0.1291 0.8667 0.034 Uiso 1 1 calc R
C23 C 0.88983(14) 0.4755(4) 1.04577(13) 0.0284(6) Uani 1 1 d .
H23A H 0.8951 0.6045 1.0519 0.034 Uiso 1 1 calc R
H23B H 0.9196 0.4132 1.0758 0.034 Uiso 1 1 calc R
C30 C 0.94748(13) 0.2950(4) 0.83943(11) 0.0258(6) Uani 1 1 d .
C10 C 0.62324(13) 0.2339(4) 0.69383(11) 0.0228(5) Uani 1 1 d .
H10 H 0.6347 0.2997 0.6590 0.027 Uiso 1 1 calc R
C3 C 0.61754(12) 0.4296(3) 0.99179(11) 0.0207(5) Uani 1 1 d .
H3A H 0.6471 0.5312 1.0040 0.025 Uiso 1 1 calc R
H3B H 0.5962 0.3779 1.0280 0.025 Uiso 1 1 calc R
C22 C 0.81277(13) 0.4202(3) 1.05224(11) 0.0216(5) Uani 1 1 d .
H22A H 0.8048 0.3655 1.0920 0.026 Uiso 1 1 calc R
H22B H 0.7812 0.5229 1.0470 0.026 Uiso 1 1 calc R
C29 C 1.01338(14) 0.2716(5) 0.81496(13) 0.0370(7) Uani 1 1 d .
H29 H 1.0296 0.3530 0.7858 0.044 Uiso 1 1 calc R
C27 C 1.03280(14) 0.0137(4) 0.87529(15) 0.0364(7) Uani 1 1 d .
H27 H 1.0622 -0.0817 0.8871 0.044 Uiso 1 1 calc R
C16 C 0.74185(15) -0.1834(4) 1.12131(11) 0.0278(6) Uani 1 1 d .
H16 H 0.7777 -0.2334 1.1460 0.033 Uiso 1 1 calc R
C32 C 0.90330(15) 0.4477(4) 0.81849(13) 0.0342(7) Uani 1 1 d .
H32A H 0.8767 0.4134 0.7823 0.051 Uiso 1 1 calc R
H32B H 0.9333 0.5486 0.8092 0.051 Uiso 1 1 calc R
H32C H 0.8711 0.4808 0.8503 0.051 Uiso 1 1 calc R
C28 C 1.05500(14) 0.1328(5) 0.83244(14) 0.0403(8) Uani 1 1 d .
H28 H 1.0994 0.1183 0.8150 0.048 Uiso 1 1 calc R
C31 C 0.94321(15) -0.0949(4) 0.94856(16) 0.0375(7) Uani 1 1 d .
H31A H 0.9282 -0.0289 0.9840 0.056 Uiso 1 1 calc R
H31B H 0.9816 -0.1741 0.9601 0.056 Uiso 1 1 calc R
H31C H 0.9041 -0.1646 0.9324 0.056 Uiso 1 1 calc R

loop_
_atom_site_aniso_label
_atom_site_aniso_U_11
_atom_site_aniso_U_22
_atom_site_aniso_U_33
_atom_site_aniso_U_23
_atom_site_aniso_U_13
_atom_site_aniso_U_12
I1 0.02236(9) 0.01413(9) 0.03237(10) -0.00065(6) -0.00529(7) -0.00128(6)
I2 0.02337(9) 0.04603(12) 0.01715(9) -0.01162(7) 0.00173(6) 0.00421(7)
Zr1 0.01131(11) 0.01496(12) 0.01318(11) -0.00226(8) -0.00115(8) 0.00030(8)
P1 0.0121(3) 0.0157(3) 0.0125(3) 0.0004(2) -0.0008(2) 0.0001(2)
N2 0.0134(9) 0.0154(10) 0.0144(9) -0.0001(8) 0.0000(7) -0.0005(8)
N1 0.0134(9) 0.0160(10) 0.0124(9) -0.0014(8) -0.0022(7) -0.0003(8)
C2 0.0135(11) 0.0172(12) 0.0146(11) -0.0007(9) 0.0001(9) -0.0004(9)
C7 0.0144(11) 0.0185(12) 0.0226(12) -0.0019(10) -0.0035(9) 0.0033(9)
C11 0.0194(12) 0.0225(13) 0.0165(12) -0.0005(10) -0.0012(9) 0.0037(10)
C20 0.0152(11) 0.0130(11) 0.0158(11) 0.0015(9) -0.0049(9) 0.0011(9)
C6 0.0121(10) 0.0175(12) 0.0157(11) -0.0022(9) -0.0024(9) 0.0046(9)
C25 0.0110(11) 0.0231(13) 0.0187(12) -0.0057(10) -0.0004(9) -0.0026(9)
C1 0.0113(10) 0.0150(11) 0.0199(12) -0.0005(9) -0.0003(9) -0.0029(9)
C18 0.0351(15) 0.0259(14) 0.0307(15) -0.0039(12) 0.0117(12) -0.0115(12)
C19 0.0227(13) 0.0252(13) 0.0230(13) -0.0018(11) 0.0032(10) -0.0028(11)
C14 0.0222(12) 0.0161(12) 0.0135(11) -0.0023(9) 0.0025(9) -0.0011(9)
C21 0.0156(11) 0.0156(12) 0.0155(11) -0.0004(9) -0.0046(9) 0.0011(9)
C26 0.0171(12) 0.0243(13) 0.0315(14) -0.0087(11) -0.0051(10) -0.0004(10)
C24 0.0167(11) 0.0170(12) 0.0260(13) -0.0002(10) -0.0027(10) -0.0021(10)
C9 0.0228(13) 0.0298(14) 0.0184(12) -0.0070(11) -0.0091(10) 0.0073(11)
C13 0.0284(14) 0.0282(14) 0.0204(13) 0.0062(11) -0.0015(10) -0.0048(11)
C4 0.0212(13) 0.0290(14) 0.0247(13) -0.0026(11) -0.0011(10) 0.0092(11)
C15 0.0269(13) 0.0215(13) 0.0174(12) 0.0006(10) 0.0003(10) -0.0006(11)
C5 0.0167(11) 0.0205(12) 0.0205(12) 0.0006(10) -0.0033(9) 0.0040(10)
C17 0.0548(18) 0.0201(14) 0.0190(13) 0.0011(11) 0.0083(12) -0.0082(13)
C8 0.0194(12) 0.0225(13) 0.0248(13) -0.0050(10) -0.0078(10) 0.0010(10)
C12 0.0178(12) 0.0239(13) 0.0267(13) 0.0028(11) -0.0040(10) -0.0037(10)
C23 0.0260(14) 0.0276(14) 0.0313(15) -0.0105(12) -0.0058(11) -0.0042(11)
C30 0.0204(12) 0.0383(16) 0.0187(12) -0.0025(11) 0.0001(10) -0.0080(11)
C10 0.0233(13) 0.0295(14) 0.0153(12) 0.0011(10) -0.0019(10) 0.0070(11)
C3 0.0180(11) 0.0256(13) 0.0185(12) -0.0040(10) -0.0009(9) 0.0039(10)
C22 0.0224(12) 0.0230(13) 0.0192(12) -0.0062(10) -0.0023(10) 0.0011(10)
C29 0.0231(14) 0.065(2) 0.0227(14) -0.0053(14) 0.0030(11) -0.0129(14)
C27 0.0178(13) 0.0368(17) 0.0542(19) -0.0181(15) -0.0083(13) 0.0065(12)
C16 0.0445(16) 0.0223(13) 0.0165(12) 0.0021(10) -0.0008(11) 0.0009(12)
C32 0.0293(15) 0.0418(17) 0.0314(15) 0.0149(13) -0.0016(12) -0.0121(13)
C28 0.0185(13) 0.068(2) 0.0348(16) -0.0217(16) 0.0065(12) -0.0062(14)
C31 0.0233(14) 0.0214(14) 0.067(2) 0.0119(14) -0.0127(14) -0.0010(11)

loop_
_atom_type_symbol
_atom_type_description
_atom_type_scat_dispersion_real
_atom_type_scat_dispersion_imag
_atom_type_scat_source
C C 0.0033 0.0016 'International Tables Vol C Tables 4.2.6.8 and 6.1.1.4'
H H 0.0000 0.0000 'International Tables Vol C Tables 4.2.6.8 and 6.1.1.4'
N N 0.0061 0.0033 'International Tables Vol C Tables 4.2.6.8 and 6.1.1.4'
P P 0.1023 0.0942 'International Tables Vol C Tables 4.2.6.8 and 6.1.1.4'
Zr Zr -2.9673 0.5597 'International Tables Vol C Tables 4.2.6.8 and 6.1.1.4'
I I -0.4742 1.8119 'International Tables Vol C Tables 4.2.6.8 and 6.1.1.4'

loop_
_geom_angle_atom_site_label_1
_geom_angle_atom_site_label_2
_geom_angle_atom_site_label_3
_geom_angle
N2 Zr1 N1 120.44(8)
N2 Zr1 P1 72.96(5)
N1 Zr1 P1 72.94(5)
N2 Zr1 I1 113.98(6)
N1 Zr1 I1 109.59(6)
P1 Zr1 I1 84.54(3)
N2 Zr1 I2 104.31(5)
N1 Zr1 I2 106.29(5)
P1 Zr1 I2 175.773(16)
I1 Zr1 I2 99.59(2)
C21 P1 C2 109.55(12)
C21 P1 C14 109.12(11)
C2 P1 C14 109.90(11)
C21 P1 Zr1 98.78(8)
C2 P1 Zr1 98.30(8)
C14 P1 Zr1 129.70(8)
C20 N2 C25 115.21(18)
C20 N2 Zr1 127.32(14)
C25 N2 Zr1 117.44(14)
C1 N1 C6 115.99(18)
C1 N1 Zr1 126.94(14)
C6 N1 Zr1 117.04(14)
C1 C2 C3 111.9(2)
C1 C2 P1 114.79(17)
C3 C2 P1 132.72(17)
C8 C7 C6 118.5(2)
C8 C7 C12 120.5(2)
C6 C7 C12 120.9(2)
C6 C11 C10 117.9(2)
C6 C11 C13 122.6(2)
C10 C11 C13 119.4(2)
C21 C20 N2 124.2(2)
C21 C20 C24 111.7(2)
N2 C20 C24 124.0(2)
C11 C6 C7 121.6(2)
C11 C6 N1 120.3(2)
C7 C6 N1 118.1(2)
C26 C25 C30 121.4(2)
C26 C25 N2 118.5(2)
C30 C25 N2 120.1(2)
C2 C1 N1 124.6(2)
C2 C1 C5 112.3(2)
N1 C1 C5 123.1(2)
C17 C18 C19 120.5(3)
C17 C18 H18 119.8
C19 C18 H18 119.8
C18 C19 C14 119.4(3)
C18 C19 H19 120.3
C14 C19 H19 120.3
C15 C14 C19 119.9(2)
C15 C14 P1 118.70(19)
C19 C14 P1 120.94(19)
C20 C21 C22 111.8(2)
C20 C21 P1 114.76(17)
C22 C21 P1 132.65(18)
C25 C26 C27 118.2(3)
C25 C26 C31 120.7(2)
C27 C26 C31 121.0(3)
C20 C24 C23 103.4(2)
C20 C24 H24A 111.1
C23 C24 H24A 111.1
C20 C24 H24B 111.1
C23 C24 H24B 111.1
H24A C24 H24B 109.0
C10 C9 C8 120.6(2)
C10 C9 H9 119.7
C8 C9 H9 119.7
C11 C13 H13A 109.5
C11 C13 H13B 109.5
H13A C13 H13B 109.5
C11 C13 H13C 109.5
H13A C13 H13C 109.5
H13B C13 H13C 109.5
C5 C4 C3 106.91(19)
C5 C4 H4A 110.3
C3 C4 H4A 110.3
C5 C4 H4B 110.3
C3 C4 H4B 110.3
H4A C4 H4B 108.6
C16 C15 C14 120.0(2)
C16 C15 H15 120.0
C14 C15 H15 120.0
C1 C5 C4 103.19(19)
C1 C5 H5A 111.1
C4 C5 H5A 111.1
C1 C5 H5B 111.1
C4 C5 H5B 111.1
H5A C5 H5B 109.1
C18 C17 C16 120.0(2)
C18 C17 H17 120.0
C16 C17 H17 120.0
C9 C8 C7 120.2(2)
C9 C8 H8 119.9
C7 C8 H8 119.9
C7 C12 H12A 109.5
C7 C12 H12B 109.5
H12A C12 H12B 109.5
C7 C12 H12C 109.5
H12A C12 H12C 109.5
H12B C12 H12C 109.5
C24 C23 C22 106.2(2)
C24 C23 H23A 110.5
C22 C23 H23A 110.5
C24 C23 H23B 110.5
C22 C23 H23B 110.5
H23A C23 H23B 108.7
C29 C30 C25 118.3(3)
C29 C30 C32 119.1(3)
C25 C30 C32 122.6(2)
C9 C10 C11 120.9(2)
C9 C10 H10 119.5
C11 C10 H10 119.5
C2 C3 C4 102.56(19)
C2 C3 H3A 111.3
C4 C3 H3A 111.3
C2 C3 H3B 111.3
C4 C3 H3B 111.3
H3A C3 H3B 109.2
C21 C22 C23 102.99(19)
C21 C22 H22A 111.2
C23 C22 H22A 111.2
C21 C22 H22B 111.2
C23 C22 H22B 111.2
H22A C22 H22B 109.1
C28 C29 C30 120.9(3)
C28 C29 H29 119.5
C30 C29 H29 119.5
C28 C27 C26 120.7(3)
C28 C27 H27 119.7
C26 C27 H27 119.7
C17 C16 C15 120.2(3)
C17 C16 H16 119.9
C15 C16 H16 119.9
C30 C32 H32A 109.5
C30 C32 H32B 109.5
H32A C32 H32B 109.5
C30 C32 H32C 109.5
H32A C32 H32C 109.5
H32B C32 H32C 109.5
C29 C28 C27 120.5(3)
C29 C28 H28 119.7
C27 C28 H28 119.7
C26 C31 H31A 109.5
C26 C31 H31B 109.5
H31A C31 H31B 109.5
C26 C31 H31C 109.5
H31A C31 H31C 109.5
H31B C31 H31C 109.5

loop_
_geom_bond_atom_site_label_1
_geom_bond_atom_site_label_2
_geom_bond_distance
I1 Zr1 2.7859(17)
I2 Zr1 2.7966(6)
Zr1 N2 2.0811(19)
Zr1 N1 2.0837(19)
Zr1 P1 2.7536(8)
P1 C21 1.775(2)
P1 C2 1.778(2)
P1 C14 1.814(2)
N2 C20 1.411(3)
N2 C25 1.456(3)
N1 C1 1.402(3)
N1 C6 1.450(3)
C2 C1 1.348(3)
C2 C3 1.512(3)
C7 C8 1.397(3)
C7 C6 1.407(3)
C7 C12 1.506(3)
C11 C6 1.400(3)
C11 C10 1.401(3)
C11 C13 1.506(4)
C20 C21 1.352(3)
C20 C24 1.506(3)
C25 C26 1.397(4)
C25 C30 1.404(4)
C1 C5 1.510(3)
C18 C17 1.383(4)
C18 C19 1.393(4)
C18 H18 0.9500
C19 C14 1.397(4)
C19 H19 0.9500
C14 C15 1.391(4)
C21 C22 1.510(3)
C26 C27 1.400(4)
C26 C31 1.503(4)
C24 C23 1.545(4)
C24 H24A 0.9900
C24 H24B 0.9900
C9 C10 1.380(4)
C9 C8 1.389(4)
C9 H9 0.9500
C13 H13A 0.9800
C13 H13B 0.9800
C13 H13C 0.9800
C4 C5 1.537(3)
C4 C3 1.555(3)
C4 H4A 0.9900
C4 H4B 0.9900
C15 C16 1.388(4)
C15 H15 0.9500
C5 H5A 0.9900
C5 H5B 0.9900
C17 C16 1.383(4)
C17 H17 0.9500
C8 H8 0.9500
C12 H12A 0.9800
C12 H12B 0.9800
C12 H12C 0.9800
C23 C22 1.546(4)
C23 H23A 0.9900
C23 H23B 0.9900
C30 C29 1.397(4)
C30 C32 1.501(4)
C10 H10 0.9500
C3 H3A 0.9900
C3 H3B 0.9900
C22 H22A 0.9900
C22 H22B 0.9900
C29 C28 1.371(5)
C29 H29 0.9500
C27 C28 1.384(5)
C27 H27 0.9500
C16 H16 0.9500
C32 H32A 0.9800
C32 H32B 0.9800
C32 H32C 0.9800
C28 H28 0.9500
C31 H31A 0.9800
C31 H31B 0.9800
C31 H31C 0.9800

loop_
_geom_torsion_atom_site_label_1
_geom_torsion_atom_site_label_2
_geom_torsion_atom_site_label_3
_geom_torsion_atom_site_label_4
_geom_torsion
N2 Zr1 P1 C21 8.65(9)
N1 Zr1 P1 C21 -121.75(10)
I1 Zr1 P1 C21 125.81(8)
I2 Zr1 P1 C21 -41.7(2)
N2 Zr1 P1 C2 120.04(10)
N1 Zr1 P1 C2 -10.37(9)
I1 Zr1 P1 C2 -122.81(8)
I2 Zr1 P1 C2 69.7(2)
N2 Zr1 P1 C14 -115.32(12)
N1 Zr1 P1 C14 114.27(12)
I1 Zr1 P1 C14 1.83(11)
I2 Zr1 P1 C14 -165.6(2)
N1 Zr1 N2 C20 43.8(2)
P1 Zr1 N2 C20 -13.76(17)
I1 Zr1 N2 C20 -89.56(18)
I2 Zr1 N2 C20 162.88(17)
N1 Zr1 N2 C25 -138.08(16)
P1 Zr1 N2 C25 164.33(17)
I1 Zr1 N2 C25 88.53(16)
I2 Zr1 N2 C25 -19.03(17)
N2 Zr1 N1 C1 -42.2(2)
P1 Zr1 N1 C1 15.38(17)
I1 Zr1 N1 C1 92.97(18)
I2 Zr1 N1 C1 -160.28(17)
N2 Zr1 N1 C6 140.00(15)
P1 Zr1 N1 C6 -162.39(17)
I1 Zr1 N1 C6 -84.80(16)
I2 Zr1 N1 C6 21.95(17)
C21 P1 C2 C1 109.68(19)
C14 P1 C2 C1 -130.44(18)
Zr1 P1 C2 C1 7.24(19)
C21 P1 C2 C3 -60.5(3)
C14 P1 C2 C3 59.4(3)
Zr1 P1 C2 C3 -163.0(2)
C25 N2 C20 C21 -162.0(2)
Zr1 N2 C20 C21 16.1(3)
C25 N2 C20 C24 21.1(3)
Zr1 N2 C20 C24 -160.79(17)
C10 C11 C6 C7 -4.1(3)
C13 C11 C6 C7 175.0(2)
C10 C11 C6 N1 176.0(2)
C13 C11 C6 N1 -4.9(4)
C8 C7 C6 C11 3.2(3)
C12 C7 C6 C11 -175.5(2)
C8 C7 C6 N1 -176.9(2)
C12 C7 C6 N1 4.4(3)
C1 N1 C6 C11 99.6(3)
Zr1 N1 C6 C11 -82.4(2)
C1 N1 C6 C7 -80.4(3)
Zr1 N1 C6 C7 97.6(2)
C20 N2 C25 C26 88.3(3)
Zr1 N2 C25 C26 -90.0(2)
C20 N2 C25 C30 -91.8(3)
Zr1 N2 C25 C30 89.9(2)
C3 C2 C1 N1 174.9(2)
P1 C2 C1 N1 2.6(3)
C3 C2 C1 C5 -2.8(3)
P1 C2 C1 C5 -175.09(16)
C6 N1 C1 C2 160.8(2)
Zr1 N1 C1 C2 -16.9(3)
C6 N1 C1 C5 -21.7(3)
Zr1 N1 C1 C5 160.54(17)
C17 C18 C19 C14 -0.4(4)
C18 C19 C14 C15 0.6(4)
C18 C19 C14 P1 172.9(2)
C21 P1 C14 C15 -38.9(2)
C2 P1 C14 C15 -159.03(19)
Zr1 P1 C14 C15 81.0(2)
C21 P1 C14 C19 148.7(2)
C2 P1 C14 C19 28.6(2)
Zr1 P1 C14 C19 -91.5(2)
N2 C20 C21 C22 -175.3(2)
C24 C20 C21 C22 2.0(3)
N2 C20 C21 P1 -3.9(3)
C24 C20 C21 P1 173.31(16)
C2 P1 C21 C20 -107.29(19)
C14 P1 C21 C20 132.36(18)
Zr1 P1 C21 C20 -5.17(18)
C2 P1 C21 C22 61.7(3)
C14 P1 C21 C22 -58.6(3)
Zr1 P1 C21 C22 163.9(2)
C30 C25 C26 C27 -0.7(4)
N2 C25 C26 C27 179.1(2)
C30 C25 C26 C31 179.0(2)
N2 C25 C26 C31 -1.2(3)
C21 C20 C24 C23 10.4(3)
N2 C20 C24 C23 -172.4(2)
C19 C14 C15 C16 -0.5(4)
P1 C14 C15 C16 -172.97(19)
C2 C1 C5 C4 -8.7(3)
N1 C1 C5 C4 173.6(2)
C3 C4 C5 C1 16.2(3)
C19 C18 C17 C16 0.1(4)
C10 C9 C8 C7 -2.2(4)
C6 C7 C8 C9 0.0(4)
C12 C7 C8 C9 178.7(2)
C20 C24 C23 C22 -18.1(3)
C26 C25 C30 C29 0.3(4)
N2 C25 C30 C29 -179.6(2)
C26 C25 C30 C32 -180.0(2)
N2 C25 C30 C32 0.2(4)
C8 C9 C10 C11 1.2(4)
C6 C11 C10 C9 1.8(4)
C13 C11 C10 C9 -177.3(2)
C1 C2 C3 C4 12.9(3)
P1 C2 C3 C4 -176.7(2)
C5 C4 C3 C2 -17.7(3)
C20 C21 C22 C23 -13.4(3)
P1 C21 C22 C23 177.3(2)
C24 C23 C22 C21 19.1(3)
C25 C30 C29 C28 0.4(4)
C32 C30 C29 C28 -179.3(3)
C25 C26 C27 C28 0.5(4)
C31 C26 C27 C28 -179.2(3)
C18 C17 C16 C15 0.0(4)
C14 C15 C16 C17 0.2(4)
C30 C29 C28 C27 -0.7(4)
C26 C27 C28 C29 0.2(4)
